data_2017591
loop_
_publ_author_name
'Wang, Suna'
'Li, Dacheng'
'Dou, Jianmin'
'Wang, Daqi'

_publ_section_title
;
 An unusual polycatenating network self-assembled by the 2D
 \\rightarrow 2D parallel \\rightarrow 3D parallel interpenetration of
 coordinative and hydrogen-bonded (6,3) motifs
;
_journal_coeditor_code BM3089
_journal_issue 4
_journal_name_full 'Acta Crystallographica Section C'
_journal_page_first m118
_journal_page_last m121
_journal_paper_doi 10.1107/S0108270110009984
_journal_volume 66
_journal_year 2010
_chemical_formula_iupac '[Cd2 (C12 H10 O9)2 (C12 H10 N2) (H2 O)4] , C12 H10 N2 , 2H2 O'
_chemical_formula_moiety 'C36 H38 Cd2 N2 O22 , C12 H10 N2 , 2H2 O'
_chemical_formula_sum 'C48 H52 Cd2 N4 O24'
_chemical_formula_weight 1293.74
_chemical_name_systematic
;
<i>catena</i>-poly[[[bis[diaquacadmium(II)]-\m~2~-<i>trans</i>-1,2-
bis(4-pyridyl)ethene]bis{\m~2~-2,2'-[(5-carboxymethoxy-<i>m</i>-
phenylene)dioxy]diacetato}] <i>trans</i>-1,2-bis(4-pyridyl)ethene solvate
dihydrate]
;
_space_group_IT_number 2
_symmetry_cell_setting triclinic
_symmetry_space_group_name_Hall '-P 1'
_symmetry_space_group_name_H-M 'P -1'
_atom_sites_solution_hydrogens geom
_atom_sites_solution_primary direct
_atom_sites_solution_secondary difmap
_audit_creation_method SHELXL97
_cell_angle_alpha 69.3620(10)
_cell_angle_beta 79.777(2)
_cell_angle_gamma 74.4510(10)
_cell_formula_units_Z 1
_cell_length_a 10.8627(9)
_cell_length_b 11.1883(9)
_cell_length_c 11.3773(11)
_cell_measurement_reflns_used 3568
_cell_measurement_temperature 298(2)
_cell_measurement_theta_max 28.03
_cell_measurement_theta_min 2.56
_cell_volume 1241.35(19)
_computing_cell_refinement 'SMART (Bruker, 2000)'
_computing_data_collection 'SMART (Bruker, 2000)'
_computing_data_reduction 'SAINT (Bruker, 2000)'
_computing_molecular_graphics 'SHELXTL (Sheldrick, 2008)'
_computing_publication_material 'SHELXTL (Sheldrick, 2008)'
_computing_structure_refinement 'SHELXL97 (Sheldrick, 2008)'
_computing_structure_solution 'SHELXS97 (Sheldrick, 2008)'
_diffrn_ambient_temperature 298(2)
_diffrn_measured_fraction_theta_full 0.987
_diffrn_measured_fraction_theta_max 0.987
_diffrn_measurement_device_type 'Bruker SMART APEX CCD area-detector'
_diffrn_measurement_method '\f and \w'
_diffrn_radiation_monochromator graphite
_diffrn_radiation_source 'sealed tube'
_diffrn_radiation_type MoK\a
_diffrn_radiation_wavelength 0.71073
_diffrn_reflns_av_R_equivalents 0.057
_diffrn_reflns_av_sigmaI/netI 0.058
_diffrn_reflns_limit_h_max 12
_diffrn_reflns_limit_h_min -12
_diffrn_reflns_limit_k_max 13
_diffrn_reflns_limit_k_min -13
_diffrn_reflns_limit_l_max 13
_diffrn_reflns_limit_l_min -10
_diffrn_reflns_number 6314
_diffrn_reflns_theta_full 25.00
_diffrn_reflns_theta_max 25.00
_diffrn_reflns_theta_min 1.92
_exptl_absorpt_coefficient_mu 0.951
_exptl_absorpt_correction_T_max 0.785
_exptl_absorpt_correction_T_min 0.744
_exptl_absorpt_correction_type multi-scan
_exptl_absorpt_process_details '(SADABS; Sheldrick, 1996)'
_exptl_crystal_colour colourless
_exptl_crystal_density_diffrn 1.731
_exptl_crystal_density_method 'not measured'
_exptl_crystal_description block
_exptl_crystal_F_000 656
_exptl_crystal_size_max 0.32
_exptl_crystal_size_mid 0.28
_exptl_crystal_size_min 0.26
_refine_diff_density_max 0.585
_refine_diff_density_min -0.596
_refine_ls_extinction_method none
_refine_ls_goodness_of_fit_ref 1.001
_refine_ls_hydrogen_treatment constr
_refine_ls_matrix_type full
_refine_ls_number_parameters 353
_refine_ls_number_reflns 4315
_refine_ls_number_restraints 2
_refine_ls_restrained_S_all 1.008
_refine_ls_R_factor_all 0.0370
_refine_ls_R_factor_gt 0.0318
_refine_ls_shift/su_max 0.000
_refine_ls_shift/su_mean 0.000
_refine_ls_structure_factor_coef Fsqd
_refine_ls_weighting_details 'calc w = 1/[\s^2^(Fo^2^)+(0.034P)^2^] where P=(Fo^2^+2Fc^2^)/3'
_refine_ls_weighting_scheme calc
_refine_ls_wR_factor_gt 0.0753
_refine_ls_wR_factor_ref 0.0778
_reflns_number_gt 3814
_reflns_number_total 4315
_reflns_threshold_expression I>2\s(I)
_cod_data_source_file bm3089.cif
_cod_data_source_block I
_cod_database_code 2017591
_cod_database_fobs_code 2017591

loop_
_symmetry_equiv_pos_as_xyz
'x, y, z'
'-x, -y, -z'

loop_
_atom_site_type_symbol
_atom_site_label
_atom_site_fract_x
_atom_site_fract_y
_atom_site_fract_z
_atom_site_U_iso_or_equiv
_atom_site_adp_type
_atom_site_calc_flag
_atom_site_refinement_flags
_atom_site_occupancy
_atom_site_disorder_assembly
_atom_site_disorder_group
Cd Cd1 0.54365(2) 0.41358(2) 0.28196(2) 0.02636(9) Uani d U 1 . .
O O1 0.3542(2) 0.8866(2) 0.10268(19) 0.0323(5) Uani d . 1 . .
O O2 0.3214(2) 1.2522(2) -0.28718(19) 0.0328(5) Uani d . 1 . .
O O3 0.1420(2) 1.3233(2) 0.0916(2) 0.0390(6) Uani d . 1 . .
O O4 0.4432(2) 0.6332(2) 0.2357(2) 0.0391(6) Uani d . 1 . .
O O5 0.5437(2) 0.5865(2) 0.0661(2) 0.0364(6) Uani d U 1 . .
O O6 0.5431(3) 0.2039(2) 0.4563(2) 0.0458(7) Uani d U 1 . .
O O7 0.4067(2) 0.3816(2) 0.4773(2) 0.0393(6) Uani d . 1 . .
O O8 -0.0535(2) 1.4391(3) 0.3059(3) 0.0513(7) Uani d . 1 . .
O O9 0.1493(2) 1.4535(2) 0.2573(2) 0.0432(6) Uani d . 1 . .
H H9 0.1277 1.5055 0.2969 0.065 Uiso calc R 1 . .
C C1 0.3153(3) 1.0160(3) 0.0337(3) 0.0258(7) Uani d . 1 . .
C C2 0.3429(3) 1.0643(3) -0.0970(3) 0.0275(7) Uani d . 1 . .
H H2 0.3902 1.0092 -0.1420 0.033 Uiso calc R 1 . .
C C3 0.2977(3) 1.1969(3) -0.1577(3) 0.0262(7) Uani d . 1 . .
C C4 0.2276(3) 1.2805(3) -0.0947(3) 0.0260(7) Uani d . 1 . .
H H4 0.1962 1.3685 -0.1379 0.031 Uiso calc R 1 . .
C C5 0.2041(3) 1.2307(3) 0.0360(3) 0.0269(7) Uani d . 1 . .
C C6 0.2464(3) 1.0985(3) 0.1016(3) 0.0286(7) Uani d . 1 . .
H H6 0.2291 1.0661 0.1886 0.034 Uiso calc R 1 . .
C C7 0.4302(3) 0.8030(3) 0.0343(3) 0.0269(7) Uani d . 1 . .
H H7A 0.5045 0.8377 -0.0099 0.032 Uiso calc R 1 . .
H H7B 0.3804 0.8023 -0.0281 0.032 Uiso calc R 1 . .
C C8 0.4747(3) 0.6645(3) 0.1192(3) 0.0269(7) Uani d . 1 . .
C C9 0.4244(3) 1.1799(3) -0.3480(3) 0.0339(8) Uani d . 1 . .
H H9A 0.4002 1.1035 -0.3505 0.041 Uiso calc R 1 . .
H H9B 0.4988 1.1499 -0.3004 0.041 Uiso calc R 1 . .
C C10 0.4583(3) 1.2636(3) -0.4811(3) 0.0320(8) Uani d . 1 . .
C C11 0.0923(3) 1.2835(3) 0.2194(3) 0.0344(8) Uani d . 1 . .
H H11A 0.1563 1.2157 0.2700 0.041 Uiso calc R 1 . .
H H11B 0.0174 1.2485 0.2278 0.041 Uiso calc R 1 . .
C C12 0.0562(3) 1.4019(3) 0.2637(3) 0.0310(8) Uani d . 1 . .
C C13 0.7531(3) 0.1663(3) 0.2358(3) 0.0310(7) Uani d . 1 . .
H H13 0.7154 0.1270 0.3153 0.037 Uiso calc R 1 . .
C C14 0.8412(3) 0.0875(3) 0.1767(3) 0.0306(7) Uani d . 1 . .
H H14 0.8612 -0.0027 0.2162 0.037 Uiso calc R 1 . .
C C15 0.9007(3) 0.1419(3) 0.0581(3) 0.0254(7) Uani d . 1 . .
C C16 0.8686(3) 0.2783(3) 0.0088(3) 0.0325(8) Uani d . 1 . .
H H16 0.9087 0.3208 -0.0681 0.039 Uiso calc R 1 . .
C C17 0.7779(3) 0.3505(3) 0.0735(3) 0.0329(8) Uani d . 1 . .
H H17 0.7573 0.4412 0.0374 0.039 Uiso calc R 1 . .
C C18 0.9902(3) 0.0636(3) -0.0129(3) 0.0283(7) Uani d . 1 . .
H H18 1.0380 0.1080 -0.0830 0.034 Uiso calc R 1 . .
C C19 1.0424(4) 0.3157(4) 0.6064(3) 0.0418(9) Uani d . 1 . .
H H19 1.1035 0.3583 0.6104 0.050 Uiso calc R 1 . .
C C20 1.0797(4) 0.2125(3) 0.5602(3) 0.0398(9) Uani d . 1 . .
H H20 1.1652 0.1865 0.5318 0.048 Uiso calc R 1 . .
C C21 0.9897(4) 0.1470(3) 0.5557(3) 0.0376(8) Uani d . 1 . .
C C22 0.8639(4) 0.1909(4) 0.5974(4) 0.0487(10) Uani d . 1 . .
H H22 0.8009 0.1496 0.5952 0.058 Uiso calc R 1 . .
C C23 0.8316(4) 0.2955(4) 0.6420(4) 0.0480(10) Uani d . 1 . .
H H23 0.7468 0.3247 0.6701 0.058 Uiso calc R 1 . .
C C24 1.0359(4) 0.0346(3) 0.5054(3) 0.0443(9) Uani d . 1 . .
H H24 1.1230 0.0132 0.4800 0.053 Uiso calc R 1 . .
N N1 0.7183(2) 0.2966(2) 0.1854(2) 0.0280(6) Uani d . 1 . .
N N2 0.9216(3) 0.3558(3) 0.6454(3) 0.0395(7) Uani d . 1 . .
O O1W 0.4035(2) 0.3480(2) 0.1975(2) 0.0419(6) Uani d . 1 . .
H H1WB 0.3277 0.3919 0.2079 0.050 Uiso d R 1 . .
H H1WC 0.4254 0.3618 0.1192 0.050 Uiso d R 1 . .
O O2W 0.6901(2) 0.4441(2) 0.3850(2) 0.0430(6) Uani d . 1 . .
H H2WB 0.7506 0.4707 0.3319 0.052 Uiso d R 1 . .
H H2WC 0.6534 0.5012 0.4209 0.052 Uiso d R 1 . .
O O3W 0.6588(3) 0.9373(3) 0.5855(3) 0.0756(10) Uani d . 1 . .
H H3WC 0.6291 1.0182 0.5488 0.091 Uiso d R 1 . .
H H3WD 0.6087 0.8942 0.5778 0.091 Uiso d R 1 . .

loop_
_atom_site_aniso_label
_atom_site_aniso_U_11
_atom_site_aniso_U_22
_atom_site_aniso_U_33
_atom_site_aniso_U_12
_atom_site_aniso_U_13
_atom_site_aniso_U_23
Cd1 0.02936(15) 0.02077(14) 0.02383(14) -0.00054(10) 0.00347(9) -0.00757(10)
O1 0.0427(14) 0.0183(11) 0.0250(12) 0.0015(10) 0.0052(10) -0.0039(9)
O2 0.0398(14) 0.0282(12) 0.0212(11) -0.0008(10) 0.0043(9) -0.0052(10)
O3 0.0583(17) 0.0246(12) 0.0283(13) -0.0023(11) 0.0072(11) -0.0119(10)
O4 0.0456(15) 0.0294(13) 0.0301(13) -0.0015(11) 0.0029(10) -0.0028(10)
O5 0.0473(15) 0.0214(11) 0.0325(10) 0.0027(11) -0.0007(10) -0.0083(8)
O6 0.0618(17) 0.0353(12) 0.0273(12) -0.0078(13) 0.0181(11) -0.0074(8)
O7 0.0526(16) 0.0342(14) 0.0241(12) -0.0072(12) 0.0049(10) -0.0068(11)
O8 0.0351(15) 0.0548(17) 0.0634(18) -0.0015(13) 0.0105(13) -0.0319(15)
O9 0.0427(15) 0.0425(15) 0.0563(17) -0.0114(12) 0.0081(12) -0.0349(13)
C1 0.0298(18) 0.0207(16) 0.0259(17) -0.0055(13) -0.0001(13) -0.0074(13)
C2 0.0319(18) 0.0273(17) 0.0245(17) -0.0057(14) 0.0021(13) -0.0126(14)
C3 0.0299(18) 0.0272(17) 0.0198(16) -0.0085(14) 0.0010(13) -0.0054(13)
C4 0.0310(18) 0.0191(15) 0.0246(16) -0.0043(13) 0.0016(13) -0.0061(13)
C5 0.0280(17) 0.0242(16) 0.0299(17) -0.0033(13) 0.0011(13) -0.0141(14)
C6 0.0361(19) 0.0285(17) 0.0198(16) -0.0084(15) 0.0036(13) -0.0081(14)
C7 0.0297(18) 0.0231(16) 0.0275(17) -0.0036(14) 0.0008(13) -0.0111(14)
C8 0.0237(17) 0.0221(16) 0.0336(19) -0.0022(13) -0.0039(13) -0.0088(14)
C9 0.040(2) 0.0331(18) 0.0231(17) -0.0047(15) 0.0099(14) -0.0105(15)
C10 0.039(2) 0.0345(19) 0.0262(18) -0.0157(16) 0.0054(15) -0.0124(15)
C11 0.044(2) 0.0317(18) 0.0284(18) -0.0121(16) 0.0076(15) -0.0138(15)
C12 0.037(2) 0.0318(18) 0.0224(17) -0.0039(16) 0.0008(14) -0.0110(14)
C13 0.0347(19) 0.0287(17) 0.0228(17) 0.0006(15) 0.0024(13) -0.0083(14)
C14 0.0361(19) 0.0218(16) 0.0279(18) 0.0011(14) 0.0016(14) -0.0084(14)
C15 0.0224(16) 0.0264(16) 0.0274(17) -0.0002(13) -0.0005(12) -0.0134(14)
C16 0.036(2) 0.0286(17) 0.0300(18) -0.0060(15) 0.0083(14) -0.0126(15)
C17 0.036(2) 0.0230(17) 0.0345(19) -0.0013(14) 0.0043(15) -0.0106(15)
C18 0.0270(17) 0.0279(16) 0.0280(17) -0.0043(14) 0.0063(13) -0.0123(14)
C19 0.048(2) 0.038(2) 0.043(2) -0.0090(18) -0.0090(17) -0.0144(17)
C20 0.038(2) 0.037(2) 0.041(2) 0.0012(17) -0.0021(16) -0.0160(17)
C21 0.053(2) 0.0287(18) 0.0280(18) 0.0001(17) -0.0029(16) -0.0127(15)
C22 0.055(3) 0.046(2) 0.055(2) -0.022(2) -0.0010(19) -0.022(2)
C23 0.041(2) 0.051(2) 0.050(2) -0.0038(19) 0.0084(17) -0.026(2)
C24 0.053(3) 0.038(2) 0.040(2) -0.0088(17) -0.0037(17) -0.0122(18)
N1 0.0285(15) 0.0280(14) 0.0265(14) -0.0006(12) 0.0014(11) -0.0139(12)
N2 0.051(2) 0.0309(16) 0.0365(17) -0.0029(14) 0.0021(14) -0.0178(14)
O1W 0.0356(14) 0.0540(16) 0.0403(14) -0.0094(12) 0.0012(11) -0.0228(12)
O2W 0.0390(15) 0.0447(15) 0.0503(15) -0.0039(12) -0.0006(11) -0.0271(13)
O3W 0.0492(19) 0.067(2) 0.116(3) -0.0041(16) -0.0064(17) -0.042(2)

loop_
_atom_type_symbol
_atom_type_description
_atom_type_scat_dispersion_real
_atom_type_scat_dispersion_imag
_atom_type_scat_source
C C 0.0033 0.0016 'International Tables Vol C Tables 4.2.6.8 and 6.1.1.4'
H H 0.0000 0.0000 'International Tables Vol C Tables 4.2.6.8 and 6.1.1.4'
N N 0.0061 0.0033 'International Tables Vol C Tables 4.2.6.8 and 6.1.1.4'
O O 0.0106 0.0060 'International Tables Vol C Tables 4.2.6.8 and 6.1.1.4'
Cd Cd -0.8075 1.2024 'International Tables Vol C Tables 4.2.6.8 and 6.1.1.4'

loop_
_geom_angle_atom_site_label_1
_geom_angle_atom_site_label_2
_geom_angle_atom_site_label_3
_geom_angle_site_symmetry_1
_geom_angle_site_symmetry_3
_geom_angle
_geom_angle_publ_flag
O2W Cd1 O4 . . 89.90(9) y
O2W Cd1 O1W . . 170.89(8) y
O4 Cd1 O1W . . 98.45(9) y
O2W Cd1 N1 . . 86.68(9) ?
O4 Cd1 N1 . . 133.85(8) ?
O1W Cd1 N1 . . 90.11(9) ?
O2W Cd1 O7 . . 87.25(9) ?
O4 Cd1 O7 . . 85.92(8) y
O1W Cd1 O7 . . 89.70(8) ?
N1 Cd1 O7 . . 139.69(9) ?
O2W Cd1 O6 . . 86.56(9) ?
O4 Cd1 O6 . . 139.20(8) ?
O1W Cd1 O6 . . 84.73(9) ?
N1 Cd1 O6 . . 86.53(8) y
O7 Cd1 O6 . . 53.33(8) y
O2W Cd1 O5 . . 105.81(8) ?
O4 Cd1 O5 . . 53.75(7) y
O1W Cd1 O5 . . 82.24(8) ?
N1 Cd1 O5 . . 83.14(8) y
O7 Cd1 O5 . . 136.63(8) ?
O6 Cd1 O5 . . 163.32(8) ?
C1 O1 C7 . . 116.1(2) ?
C3 O2 C9 . . 116.5(2) ?
C5 O3 C11 . . 119.5(2) ?
C8 O4 Cd1 . . 96.34(19) ?
C8 O5 Cd1 . . 86.36(18) ?
C10 O6 Cd1 1_546 . 89.68(19) ?
C10 O7 Cd1 1_546 . 93.2(2) ?
C12 O9 H9 . . 109.5 ?
O1 C1 C6 . . 116.0(3) ?
O1 C1 C2 . . 122.9(3) ?
C6 C1 C2 . . 121.1(3) ?
C3 C2 C1 . . 118.1(3) ?
C3 C2 H2 . . 121.0 ?
C1 C2 H2 . . 121.0 ?
C4 C3 O2 . . 116.0(3) ?
C4 C3 C2 . . 122.5(3) ?
O2 C3 C2 . . 121.4(3) ?
C3 C4 C5 . . 118.3(3) ?
C3 C4 H4 . . 120.8 ?
C5 C4 H4 . . 120.8 ?
O3 C5 C6 . . 124.3(3) ?
O3 C5 C4 . . 114.1(3) ?
C6 C5 C4 . . 121.6(3) ?
C5 C6 C1 . . 118.3(3) ?
C5 C6 H6 . . 120.8 ?
C1 C6 H6 . . 120.8 ?
O1 C7 C8 . . 112.3(2) ?
O1 C7 H7A . . 109.2 ?
C8 C7 H7A . . 109.2 ?
O1 C7 H7B . . 109.2 ?
C8 C7 H7B . . 109.2 ?
H7A C7 H7B . . 107.9 ?
O5 C8 O4 . . 123.5(3) ?
O5 C8 C7 . . 115.8(3) ?
O4 C8 C7 . . 120.7(3) ?
O2 C9 C10 . . 110.7(3) ?
O2 C9 H9A . . 109.5 ?
C10 C9 H9A . . 109.5 ?
O2 C9 H9B . . 109.5 ?
C10 C9 H9B . . 109.5 ?
H9A C9 H9B . . 108.1 ?
O7 C10 O6 1_564 1_564 123.6(3) ?
O7 C10 C9 1_564 . 122.1(3) ?
O6 C10 C9 1_564 . 114.4(3) ?
O3 C11 C12 . . 108.0(2) ?
O3 C11 H11A . . 110.1 ?
C12 C11 H11A . . 110.1 ?
O3 C11 H11B . . 110.1 ?
C12 C11 H11B . . 110.1 ?
H11A C11 H11B . . 108.4 ?
O8 C12 O9 . . 124.6(3) ?
O8 C12 C11 . . 121.0(3) ?
O9 C12 C11 . . 114.4(3) ?
N1 C13 C14 . . 123.7(3) ?
N1 C13 H13 . . 118.2 ?
C14 C13 H13 . . 118.2 ?
C13 C14 C15 . . 120.2(3) ?
C13 C14 H14 . . 119.9 ?
C15 C14 H14 . . 119.9 ?
C14 C15 C16 . . 115.7(3) ?
C14 C15 C18 . . 123.2(3) ?
C16 C15 C18 . . 121.1(3) ?
C17 C16 C15 . . 120.4(3) ?
C17 C16 H16 . . 119.8 ?
C15 C16 H16 . . 119.8 ?
N1 C17 C16 . . 123.1(3) ?
N1 C17 H17 . . 118.4 ?
C16 C17 H17 . . 118.4 ?
C18 C18 C15 2_755 . 126.2(4) ?
C18 C18 H18 2_755 . 116.9 ?
C15 C18 H18 . . 116.9 ?
N2 C19 C20 . . 121.3(4) ?
N2 C19 H19 . . 119.4 ?
C20 C19 H19 . . 119.4 ?
C19 C20 C21 . . 119.8(3) ?
C19 C20 H20 . . 120.1 ?
C21 C20 H20 . . 120.1 ?
C22 C21 C20 . . 117.7(3) ?
C22 C21 C24 . . 124.8(4) ?
C20 C21 C24 . . 117.5(3) ?
C23 C22 C21 . . 120.1(4) ?
C23 C22 H22 . . 120.0 ?
C21 C22 H22 . . 120.0 ?
N2 C23 C22 . . 120.4(4) ?
N2 C23 H23 . . 119.8 ?
C22 C23 H23 . . 119.8 ?
C24 C24 C21 2_756 . 124.6(5) ?
C24 C24 H24 2_756 . 117.7 ?
C21 C24 H24 . . 117.7 ?
C17 N1 C13 . . 116.7(3) ?
C17 N1 Cd1 . . 123.4(2) ?
C13 N1 Cd1 . . 119.5(2) ?
C19 N2 C23 . . 120.8(3) ?
Cd1 O1W H1WB . . 109.3 ?
Cd1 O1W H1WC . . 109.3 ?
H1WB O1W H1WC . . 109.5 ?
Cd1 O2W H2WB . . 109.2 ?
Cd1 O2W H2WC . . 109.3 ?
H2WB O2W H2WC . . 109.5 ?
H3WC O3W H3WD . . 108.2 ?

loop_
_geom_bond_atom_site_label_1
_geom_bond_atom_site_label_2
_geom_bond_site_symmetry_2
_geom_bond_distance
_geom_bond_publ_flag
Cd1 N1 . 2.338(2) y
Cd1 O4 . 2.315(2) y
Cd1 O5 . 2.535(2) y
Cd1 O6 . 2.482(2) y
Cd1 O7 . 2.415(2) y
Cd1 O1W . 2.322(2) y
Cd1 O2W . 2.293(2) y
O1 C1 . 1.371(3) ?
O1 C7 . 1.425(4) ?
O2 C3 . 1.389(3) ?
O2 C9 . 1.422(4) ?
O3 C5 . 1.366(4) ?
O3 C11 . 1.413(4) ?
O4 C8 . 1.254(4) ?
O5 C8 . 1.245(4) ?
O6 C10 1_546 1.256(4) ?
O7 C10 1_546 1.239(4) ?
O8 C12 . 1.223(4) ?
O9 C12 . 1.272(4) ?
O9 H9 . 0.8200 ?
C1 C6 . 1.392(4) ?
C1 C2 . 1.398(4) ?
C2 C3 . 1.389(4) ?
C2 H2 . 0.9300 ?
C3 C4 . 1.366(4) ?
C4 C5 . 1.394(4) ?
C4 H4 . 0.9300 ?
C5 C6 . 1.391(4) ?
C6 H6 . 0.9300 ?
C7 C8 . 1.508(4) ?
C7 H7A . 0.9700 ?
C7 H7B . 0.9700 ?
C9 C10 . 1.514(4) ?
C9 H9A . 0.9700 ?
C9 H9B . 0.9700 ?
C10 O7 1_564 1.239(4) ?
C10 O6 1_564 1.256(4) ?
C11 C12 . 1.511(4) ?
C11 H11A . 0.9700 ?
C11 H11B . 0.9700 ?
C13 N1 . 1.337(4) ?
C13 C14 . 1.373(4) ?
C13 H13 . 0.9300 ?
C14 C15 . 1.389(4) ?
C14 H14 . 0.9300 ?
C15 C16 . 1.395(4) ?
C15 C18 . 1.459(4) ?
C16 C17 . 1.378(4) ?
C16 H16 . 0.9300 ?
C17 N1 . 1.334(4) ?
C17 H17 . 0.9300 ?
C18 C18 2_755 1.312(6) ?
C18 H18 . 0.9300 ?
C19 N2 . 1.319(5) ?
C19 C20 . 1.369(5) ?
C19 H19 . 0.9300 ?
C20 C21 . 1.388(5) ?
C20 H20 . 0.9300 ?
C21 C22 . 1.381(5) ?
C21 C24 . 1.492(5) ?
C22 C23 . 1.374(5) ?
C22 H22 . 0.9300 ?
C23 N2 . 1.340(5) ?
C23 H23 . 0.9300 ?
C24 C24 2_756 1.284(7) ?
C24 H24 . 0.9300 ?
O1W H1WB . 0.8500 ?
O1W H1WC . 0.8500 ?
O2W H2WB . 0.8499 ?
O2W H2WC . 0.8500 ?
O3W H3WC . 0.8500 ?
O3W H3WD . 0.8500 ?

loop_
_geom_hbond_atom_site_label_D
_geom_hbond_atom_site_label_H
_geom_hbond_atom_site_label_A
_geom_hbond_site_symmetry_A
_geom_hbond_distance_DH
_geom_hbond_distance_HA
_geom_hbond_distance_DA
_geom_hbond_angle_DHA
O9 H9 N2 2_676 0.82 1.81 2.619(4) 169
O1W H1WB O9 1_545 0.85 1.93 2.763(3) 167
O1W H1WC O5 2_665 0.85 1.97 2.815(3) 172
O2W H2WB O8 1_645 0.85 2.05 2.763(4) 141
O2W H2WC O7 2_666 0.85 1.96 2.799(3) 170
O3W H3WC O6 1_565 0.85 2.02 2.862(4) 174
O3W H3WD O6 2_666 0.85 2.36 3.207(4) 174
